data_4060717
_journal_name_full Organometallics
_journal_year 2003
_chemical_formula_moiety 'C22 H24 Cl2 F6 O4 Os2 '
_chemical_formula_sum 'C22 H24 Cl2 F6 O4 Os2'
_chemical_formula_weight 917.73
_space_group_IT_number 15
_symmetry_cell_setting monoclinic
_symmetry_space_group_name_Hall '-C 2yc'
_symmetry_space_group_name_H-M 'C 1 2/c 1'
_cell_angle_alpha 90
_cell_angle_beta 94.54(1)
_cell_angle_gamma 90
_cell_formula_units_Z 4
_cell_length_a 10.066(2)
_cell_length_b 12.935(2)
_cell_length_c 20.197(2)
_cell_measurement_temperature 296.2
_cell_volume 2621.5(5)
_diffrn_ambient_temperature 296.2
_exptl_crystal_density_diffrn 2.325
_cod_original_sg_symbol_H-M 'C 2/c'
_cod_original_formula_sum 'C22 H24 Cl2 F6 O4 Os2 '
_cod_database_code 4060717

loop_
_symmetry_equiv_pos_as_xyz
'  +x,  +y,  +z'
'  1/2+x,  1/2+y,  +z'
'  -x,  +y,1/2-z'
'  1/2-x,  1/2+y,  1/2-z'
'  -x,  -y,  -z'
'  1/2-x,  1/2-y,  -z'
'  +x,  -y,1/2+z'
'  1/2+x,  1/2-y,  1/2+z'

loop_
_atom_site_label
_atom_site_fract_x
_atom_site_fract_y
_atom_site_fract_z
_atom_site_U_iso_or_equiv
_atom_site_occupancy
_atom_site_refinement_flags
_atom_site_adp_type
_atom_site_calc_flag
_atom_site_calc_attached_atom
Os(1) 0.92827(3) 0.14108(3) 0.66209(1) 0.0211(2) 1.000 . Uani d ?
Cl(1) 1.0000 0.0183(2) 0.7500 0.0292(7) 1. ST Uani d ?
Cl(2) 1.0000 0.2617(2) 0.7500 0.0296(7) 1. ST Uani d ?
F(1) 1.3990(9) 0.044(1) 0.6753(7) 0.171(6) 1.000 . Uani d ?
F(2) 1.3988(8) 0.0371(9) 0.5777(7) 0.147(5) 1.000 . Uani d ?
F(3) 1.3827(7) 0.1792(7) 0.6210(7) 0.127(4) 1.000 . Uani d ?
O(1) 1.1349(7) 0.1421(4) 0.6483(3) 0.035(2) 1.000 . Uani d ?
O(2) 1.1471(6) -0.0076(5) 0.5913(4) 0.052(2) 1.000 . Uani d ?
C(1) 0.8737(9) 0.1824(8) 0.5594(4) 0.035(3) 1.000 . Uani d ?
C(2) 0.8141(9) 0.2510(7) 0.6009(5) 0.039(3) 1.000 . Uani d ?
C(3) 0.7324(8) 0.2128(7) 0.6507(4) 0.032(2) 1.000 . Uani d ?
C(4) 0.7172(9) 0.1082(9) 0.6567(4) 0.036(3) 1.000 . Uani d ?
C(5) 0.7784(9) 0.0363(8) 0.6156(5) 0.042(3) 1.000 . Uani d ?
C(6) 0.8551(9) 0.0777(8) 0.5671(4) 0.038(3) 1.000 . Uani d ?
C(7) 1.1916(8) 0.0694(7) 0.6185(4) 0.032(2) 1.000 . Uani d ?
C(8) 1.343(1) 0.0874(9) 0.6202(6) 0.051(3) 1.000 . Uani d ?
C(11) 0.971(1) 0.223(1) 0.5109(5) 0.059(3) 1.000 . Uani d ?
C(31) 0.674(1) 0.2887(9) 0.6983(5) 0.059(3) 1.000 . Uani d ?
C(51) 0.765(1) -0.0779(9) 0.6261(7) 0.062(4) 1.000 . Uani d ?
H(2) 0.8273 0.3233 0.5962 0.047 1.000 . Uiso c ?
H(4) 0.6634 0.0827 0.6896 0.043 1.000 . Uiso c ?
H(6) 0.8961 0.0316 0.5383 0.046 1.000 . Uiso c ?
H(11a) 0.9542 0.1904 0.4690 0.070 1.000 . Uiso c ?
H(11b) 1.0602 0.2087 0.5279 0.070 1.000 . Uiso c ?
H(11c) 0.9604 0.2958 0.5058 0.070 1.000 . Uiso c ?
H(31a) 0.7351 0.3439 0.7076 0.071 1.000 . Uiso c ?
H(31b) 0.5925 0.3155 0.6786 0.071 1.000 . Uiso c ?
H(31c) 0.6584 0.2541 0.7385 0.071 1.000 . Uiso c ?
H(51a) 0.8477 -0.1053 0.6437 0.074 1.000 . Uiso c ?
H(51b) 0.7392 -0.1104 0.5848 0.074 1.000 . Uiso c ?
H(51c) 0.6988 -0.0904 0.6562 0.074 1.000 . Uiso c ?

loop_
_atom_site_aniso_label
_atom_site_aniso_U_11
_atom_site_aniso_U_22
_atom_site_aniso_U_33
_atom_site_aniso_U_12
_atom_site_aniso_U_13
_atom_site_aniso_U_23
Os(1) 0.0178(3) 0.0340(3) 0.0112(3) 0.0017(1) -0.0009(2) -0.0015(1)
Cl(1) 0.033(1) 0.032(1) 0.021(1) 0.0000 -0.004(1) 0.0000
Cl(2) 0.036(2) 0.031(1) 0.020(1) 0.0000 -0.006(1) 0.0000
F(1) 0.044(4) 0.29(2) 0.17(1) -0.013(8) -0.012(6) 0.10(1)
F(2) 0.059(5) 0.18(1) 0.21(1) -0.025(6) 0.076(7) -0.09(1)
F(3) 0.043(4) 0.072(5) 0.27(1) -0.019(4) 0.060(7) -0.009(7)
O(1) 0.027(3) 0.040(4) 0.036(4) 0.001(2) -0.002(3) -0.001(2)
O(2) 0.041(4) 0.057(4) 0.059(4) 0.003(3) 0.003(3) -0.027(4)
C(1) 0.029(5) 0.064(6) 0.012(4) -0.001(5) -0.006(3) 0.002(4)
C(2) 0.040(6) 0.045(6) 0.029(5) 0.009(5) -0.016(4) 0.008(4)
C(3) 0.015(4) 0.056(6) 0.023(4) 0.008(4) -0.007(3) 0.002(4)
C(4) 0.018(4) 0.069(6) 0.021(5) 0.001(4) -0.002(3) 0.004(5)
C(5) 0.032(5) 0.050(6) 0.040(5) -0.004(4) -0.013(4) -0.007(4)
C(6) 0.025(4) 0.066(6) 0.022(4) 0.009(4) -0.009(3) -0.022(4)
C(7) 0.033(5) 0.048(5) 0.014(4) 0.012(4) 0.004(3) 0.004(4)
C(8) 0.043(6) 0.062(7) 0.052(6) 0.012(5) 0.024(5) 0.003(5)
C(11) 0.041(6) 0.104(9) 0.030(5) -0.007(6) -0.002(4) 0.019(6)
C(31) 0.055(7) 0.071(7) 0.053(7) 0.032(6) 0.005(5) -0.015(6)
C(51) 0.060(7) 0.051(6) 0.072(8) -0.014(5) -0.016(6) -0.005(6)

loop_
_geom_bond_atom_site_label_1
_geom_bond_atom_site_label_2
_geom_bond_distance
_geom_bond_site_symmetry_1
_geom_bond_site_symmetry_2
_geom_bond_publ_flag
Os(1) Cl(1) 2.448(2) . . yes
Os(1) Cl(2) 2.430(2) . . yes
Os(1) O(1) 2.120(7) . . yes
Os(1) C(1) 2.170(8) . . yes
Os(1) C(2) 2.156(8) . . yes
Os(1) C(3) 2.174(8) . . yes
Os(1) C(4) 2.161(9) . . yes
Os(1) C(5) 2.184(9) . . yes
Os(1) C(6) 2.161(8) . . yes
F(1) C(8) 1.33(2) . . yes
F(2) C(8) 1.24(1) . . yes
F(3) C(8) 1.25(1) . . yes
O(1) C(7) 1.27(1) . . yes
O(2) C(7) 1.21(1) . . yes
C(1) C(2) 1.39(1) . . yes
C(1) C(6) 1.38(1) . . yes
C(1) C(11) 1.54(1) . . yes
C(2) C(3) 1.44(1) . . yes
C(2) H(2) 0.95 . . no
C(3) C(4) 1.37(1) . . yes
C(3) C(31) 1.52(1) . . yes
C(4) C(5) 1.42(1) . . yes
C(4) H(4) 0.95 . . no
C(5) C(6) 1.40(1) . . yes
C(5) C(51) 1.50(1) . . yes
C(6) H(6) 0.95 . . no
C(7) C(8) 1.54(1) . . yes
C(11) H(11a) 0.95 . . no
C(11) H(11b) 0.95 . . no
C(11) H(11c) 0.95 . . no
C(31) H(31a) 0.95 . . no
C(31) H(31b) 0.95 . . no
C(31) H(31c) 0.95 . . no
C(51) H(51a) 0.95 . . no
C(51) H(51b) 0.95 . . no
C(51) H(51c) 0.95 . . no
